data_4116538
loop_
_publ_author_name
'Daniel R. Evans'
'Nathanael L. P. Fackler'
'Zuowei Xie'
'Clifton E. F. Rickard'
'Peter D. W. Boyd'
'Christopher A. Reed'

_publ_section_title
;
 \p-Arene/Cation Structure and Bonding. Solvation versus Ligand Binding in
 Iron(III) Tetraphenylporphyrin Complexes of Benzene, Toluene, p-Xylene,
 and [60]Fullerene
;
_journal_name_full 'Journal of the American Chemical Society'
_journal_page_first 8466
_journal_page_last 8474
_journal_paper_doi 10.1021/ja9910816
_journal_volume 121
_journal_year 1999
_chemical_formula_sum 'C72 H61 B11 Br6 Fe N4'
_chemical_formula_weight 1636.47
_chemical_name_systematic
; 
 ? 
;
_space_group_IT_number 2
_symmetry_cell_setting triclinic
_symmetry_space_group_name_Hall '-P 1'
_symmetry_space_group_name_H-M 'P -1'
_atom_sites_solution_hydrogens geom
_atom_sites_solution_primary direct
_atom_sites_solution_secondary difmap
_audit_creation_method SHELXL
_cell_angle_alpha 106.5120(10)
_cell_angle_beta 92.1570(10)
_cell_angle_gamma 94.5300(10)
_cell_formula_units_Z 2
_cell_length_a 13.4685(7)
_cell_length_b 13.7905(7)
_cell_length_c 19.4425(10)
_cell_measurement_reflns_used 10136
_cell_measurement_temperature 158(2)
_cell_measurement_theta_max 28.36
_cell_measurement_theta_min 1.09
_cell_volume 3444.6(3)
_computing_cell_refinement 'Siemens SMART/SAINT'
_computing_data_collection 'Siemens SMART'
_computing_data_reduction 'Siemens SAINT/SADABS'
_computing_molecular_graphics 'Siemens SHELXTL'
_computing_publication_material 'Siemens SHELXTL'
_computing_structure_refinement 'SHELXL-93 (Sheldrick, 1993)'
_computing_structure_solution 'SHELXS-86 (Sheldrick, 1990)'
_diffrn_ambient_temperature 158(2)
_diffrn_measurement_device 'Siemens Platform CCD'
_diffrn_measurement_method '\w scans'
_diffrn_radiation_monochromator graphite
_diffrn_radiation_source 'fine-focus sealed tube'
_diffrn_radiation_type MoK\a
_diffrn_radiation_wavelength 0.71073
_diffrn_reflns_av_R_equivalents 0.0563
_diffrn_reflns_av_sigmaI/netI 0.0974
_diffrn_reflns_limit_h_max 17
_diffrn_reflns_limit_h_min -17
_diffrn_reflns_limit_k_max 18
_diffrn_reflns_limit_k_min -18
_diffrn_reflns_limit_l_max 25
_diffrn_reflns_limit_l_min -25
_diffrn_reflns_number 34298
_diffrn_reflns_theta_max 28.36
_diffrn_reflns_theta_min 1.09
_diffrn_standards_decay_% none
_diffrn_standards_interval_count none
_diffrn_standards_number none
_exptl_absorpt_coefficient_mu 3.745
_exptl_absorpt_correction_T_max 0.624898
_exptl_absorpt_correction_T_min 0.487799
_exptl_absorpt_correction_type 'Semi-empirical via SADABS'
_exptl_absorpt_process_details 'Blessing, 1995'
_exptl_crystal_colour 'Dark red-brown'
_exptl_crystal_density_diffrn 1.578
_exptl_crystal_density_meas ?
_exptl_crystal_density_method none
_exptl_crystal_description Irregular
_exptl_crystal_F_000 1624
_exptl_crystal_size_max 0.23
_exptl_crystal_size_mid 0.16
_exptl_crystal_size_min 0.13
_refine_diff_density_max 0.598
_refine_diff_density_min -0.666
_refine_diff_density_rms 0.112
_refine_ls_extinction_method none
_refine_ls_goodness_of_fit_all 1.034
_refine_ls_goodness_of_fit_obs 1.132
_refine_ls_hydrogen_treatment constr
_refine_ls_matrix_type full
_refine_ls_number_parameters 842
_refine_ls_number_reflns 15645
_refine_ls_number_restraints 0
_refine_ls_restrained_S_all 1.103
_refine_ls_restrained_S_obs 1.132
_refine_ls_R_factor_all 0.1080
_refine_ls_R_factor_obs 0.0565
_refine_ls_shift/esd_max -0.001
_refine_ls_shift/esd_mean 0.000
_refine_ls_structure_factor_coef Fsqd
_refine_ls_weighting_details 'w=1/[\s^2^(Fo^2^)+(0.0308P)^2^+0.2316P] where P=(Fo^2^+2Fc^2^)/3'
_refine_ls_weighting_scheme calc
_refine_ls_wR_factor_all 0.1083
_refine_ls_wR_factor_obs 0.0882
_reflns_number_observed 10136
_reflns_number_total 15648
_reflns_observed_criterion >2sigma(I)
_cod_data_source_file ja9910816.cif
_cod_data_source_block de1
_cod_depositor_comments
;
The following automatic conversions were performed:

'_exptl_crystal_density_meas' value 'none' was changed to '?' - the
value is perceived as not measured.

Automatic conversion script
Id: cif_fix_values 3008 2015-01-20 13:52:24Z robertas 

The following automatic conversions were performed:

'_refine_ls_weighting_scheme' value 'calc
w=1/[\s^2^(Fo^2^)+(0.0308P)^2^+0.2316P] where P=(Fo^2^+2Fc^2^)/3' was
changed to 'calc'. New tag '_refine_ls_weighting_details' was
created. The value of the new tag was set to
'w=1/[\s^2^(Fo^2^)+(0.0308P)^2^+0.2316P] where P=(Fo^2^+2Fc^2^)/3'.

Automatic conversion script
Id: cif_fix_values 3143 2015-03-26 13:38:13Z robertas 
;
_cod_database_code 4116538

loop_
_symmetry_equiv_pos_as_xyz
'x, y, z'
'-x, -y, -z'

loop_
_atom_site_aniso_label
_atom_site_aniso_U_11
_atom_site_aniso_U_22
_atom_site_aniso_U_33
_atom_site_aniso_U_23
_atom_site_aniso_U_13
_atom_site_aniso_U_12
C1 0.038(3) 0.034(3) 0.021(2) 0.011(2) 0.014(2) 0.018(2)
B2 0.044(4) 0.024(3) 0.022(3) 0.008(2) 0.000(3) 0.007(3)
B3 0.032(3) 0.025(3) 0.026(3) 0.010(2) 0.007(2) 0.010(2)
B4 0.025(3) 0.040(3) 0.027(3) 0.020(3) 0.005(2) 0.008(2)
B5 0.028(3) 0.038(3) 0.028(3) 0.016(3) 0.010(2) 0.009(3)
B6 0.035(3) 0.035(3) 0.015(3) 0.009(2) 0.006(2) 0.014(3)
B7 0.032(3) 0.022(3) 0.020(3) 0.010(2) -0.001(2) -0.001(2)
B8 0.025(3) 0.025(3) 0.023(3) 0.014(2) 0.001(2) 0.004(2)
B9 0.018(3) 0.033(3) 0.021(3) 0.012(2) 0.007(2) 0.003(2)
B10 0.029(3) 0.025(3) 0.018(3) 0.011(2) 0.006(2) 0.010(2)
B11 0.026(3) 0.028(3) 0.017(3) 0.008(2) -0.001(2) 0.007(2)
B12 0.026(3) 0.019(3) 0.018(2) 0.007(2) 0.003(2) 0.002(2)
Br13 0.0386(3) 0.0294(3) 0.0331(3) 0.0173(2) -0.0032(2) -0.0067(2)
Br14 0.0297(3) 0.0496(3) 0.0236(3) 0.0193(2) -0.0017(2) 0.0034(2)
Br15 0.0283(3) 0.0329(3) 0.0345(3) 0.0064(2) 0.0082(2) -0.0062(2)
Br16 0.0420(3) 0.0285(3) 0.0385(3) 0.0193(2) 0.0096(2) 0.0137(2)
Br17 0.0329(3) 0.0364(3) 0.0326(3) 0.0112(2) -0.0095(2) 0.0024(2)
Br18 0.0225(2) 0.0320(3) 0.0222(2) 0.0056(2) 0.0072(2) 0.0024(2)
Fe19 0.0169(3) 0.0286(4) 0.0186(3) 0.0147(3) 0.0038(3) 0.0048(3)
N20 0.016(2) 0.022(2) 0.016(2) 0.009(2) 0.0022(15) 0.0029(15)
N21 0.017(2) 0.025(2) 0.020(2) 0.013(2) 0.0026(15) 0.003(2)
N22 0.018(2) 0.027(2) 0.020(2) 0.016(2) 0.004(2) 0.006(2)
N23 0.016(2) 0.033(2) 0.022(2) 0.017(2) 0.008(2) 0.010(2)
C24 0.016(2) 0.021(2) 0.018(2) 0.008(2) 0.000(2) 0.003(2)
C25 0.018(2) 0.031(3) 0.024(2) 0.010(2) -0.003(2) 0.000(2)
C26 0.019(2) 0.030(3) 0.023(2) 0.010(2) 0.003(2) 0.002(2)
C27 0.016(2) 0.020(2) 0.020(2) 0.006(2) 0.003(2) 0.002(2)
C28 0.018(2) 0.019(2) 0.018(2) 0.009(2) 0.005(2) 0.003(2)
C29 0.020(2) 0.021(2) 0.015(2) 0.009(2) 0.005(2) 0.004(2)
C30 0.021(2) 0.038(3) 0.019(2) 0.018(2) 0.003(2) 0.002(2)
C31 0.020(2) 0.036(3) 0.028(3) 0.021(2) -0.002(2) 0.004(2)
C32 0.018(2) 0.025(2) 0.024(2) 0.015(2) 0.003(2) 0.000(2)
C33 0.017(2) 0.028(2) 0.029(3) 0.018(2) 0.004(2) 0.006(2)
C34 0.020(2) 0.022(2) 0.025(2) 0.014(2) 0.003(2) 0.004(2)
C35 0.021(2) 0.036(3) 0.031(3) 0.019(2) 0.011(2) 0.011(2)
C36 0.021(2) 0.036(3) 0.029(3) 0.020(2) 0.009(2) 0.009(2)
C37 0.020(2) 0.025(2) 0.024(2) 0.015(2) 0.009(2) 0.004(2)
C38 0.021(2) 0.027(2) 0.018(2) 0.012(2) 0.006(2) 0.004(2)
C39 0.023(3) 0.030(3) 0.026(2) 0.018(2) 0.005(2) 0.005(2)
C40 0.023(3) 0.044(3) 0.025(2) 0.025(2) 0.006(2) 0.007(2)
C41 0.021(3) 0.042(3) 0.029(3) 0.025(2) 0.004(2) 0.011(2)
C42 0.018(2) 0.031(3) 0.015(2) 0.011(2) 0.003(2) 0.008(2)
C43 0.016(2) 0.029(3) 0.020(2) 0.010(2) 0.002(2) 0.004(2)
C44 0.022(2) 0.027(3) 0.025(2) 0.016(2) 0.004(2) 0.006(2)
C45 0.028(3) 0.028(3) 0.024(2) 0.011(2) 0.009(2) 0.008(2)
C46 0.035(3) 0.048(3) 0.019(2) 0.010(2) 0.013(2) 0.021(3)
C47 0.028(3) 0.056(3) 0.032(3) 0.029(3) 0.013(2) 0.020(3)
C48 0.019(3) 0.046(3) 0.040(3) 0.029(3) 0.001(2) 0.004(2)
C49 0.022(3) 0.038(3) 0.026(3) 0.015(2) 0.005(2) 0.007(2)
C50 0.017(2) 0.031(3) 0.027(2) 0.019(2) 0.004(2) 0.007(2)
C51 0.031(3) 0.030(3) 0.016(2) 0.010(2) 0.007(2) 0.007(2)
C52 0.018(2) 0.046(3) 0.026(3) 0.018(2) 0.001(2) 0.003(2)
C53 0.025(3) 0.060(4) 0.051(3) 0.034(3) -0.001(2) 0.013(3)
C54 0.030(3) 0.043(3) 0.085(5) 0.042(3) -0.010(3) 0.002(3)
C55 0.027(3) 0.036(3) 0.060(4) 0.028(3) -0.008(3) 0.000(2)
C56 0.021(2) 0.033(3) 0.025(2) 0.018(2) 0.010(2) 0.008(2)
C57 0.030(3) 0.032(3) 0.025(2) 0.015(2) 0.006(2) 0.008(2)
C58 0.031(3) 0.035(3) 0.048(3) 0.024(3) 0.016(2) 0.006(2)
C59 0.040(3) 0.041(3) 0.041(3) 0.031(3) 0.021(3) 0.009(3)
C60 0.045(3) 0.040(3) 0.023(3) 0.018(2) 0.012(2) 0.014(3)
C61 0.030(3) 0.037(3) 0.031(3) 0.020(2) 0.004(2) 0.002(2)
C62 0.021(2) 0.025(2) 0.021(2) 0.011(2) -0.003(2) -0.004(2)
C64 0.021(3) 0.039(3) 0.050(3) 0.028(3) -0.002(2) -0.003(2)
C65 0.032(3) 0.050(3) 0.042(3) 0.030(3) -0.021(3) -0.013(3)
C66 0.048(4) 0.045(3) 0.022(3) 0.015(2) -0.012(2) -0.007(3)
C67 0.035(3) 0.037(3) 0.026(3) 0.012(2) 0.002(2) 0.005(2)
C68 0.159(10) 0.048(5) 0.063(6) 0.017(4) -0.046(6) 0.005(6)
C69 0.070(6) 0.064(6) 0.127(9) -0.019(6) -0.031(6) 0.013(5)
C70 0.105(8) 0.073(6) 0.114(8) 0.012(6) -0.015(7) -0.033(6)
C71 0.086(7) 0.051(5) 0.112(8) 0.013(5) -0.020(6) 0.010(5)
C72 0.063(6) 0.125(8) 0.089(7) -0.009(6) 0.008(5) 0.014(6)
C73 0.207(14) 0.138(10) 0.051(6) -0.019(6) 0.013(8) -0.087(9)
C74 0.093(6) 0.057(4) 0.037(4) 0.022(3) -0.027(4) -0.028(4)
C75 0.089(5) 0.035(3) 0.057(4) 0.013(3) -0.023(4) 0.002(3)
C76 0.065(4) 0.034(3) 0.044(3) 0.004(3) -0.017(3) 0.007(3)
C77 0.059(4) 0.034(3) 0.043(3) 0.013(3) -0.015(3) 0.001(3)
C78 0.058(4) 0.053(4) 0.049(4) 0.019(3) -0.007(3) 0.008(3)
C79 0.074(5) 0.065(4) 0.034(3) 0.006(3) -0.009(3) -0.006(4)
C80 0.059(4) 0.070(4) 0.033(3) 0.023(3) 0.002(3) 0.020(3)
C81 0.042(4) 0.065(4) 0.069(5) 0.041(4) 0.017(3) 0.020(3)
C82 0.040(4) 0.048(4) 0.056(4) 0.014(3) -0.018(3) 0.001(3)
C83 0.064(4) 0.035(3) 0.035(3) 0.009(3) 0.000(3) 0.010(3)
C84 0.038(3) 0.039(3) 0.063(4) 0.019(3) 0.014(3) 0.010(3)
C85 0.041(4) 0.046(3) 0.050(4) 0.014(3) -0.015(3) 0.009(3)
C86 0.027(3) 0.042(3) 0.076(5) 0.015(3) 0.013(3) 0.008(2)
C87 0.061(4) 0.031(3) 0.051(4) 0.009(3) -0.028(3) 0.002(3)
C88 0.075(5) 0.031(3) 0.035(3) 0.009(3) 0.009(3) 0.005(3)
C89 0.037(3) 0.031(3) 0.069(4) 0.021(3) 0.024(3) 0.007(2)
C90 0.039(3) 0.021(3) 0.058(4) 0.013(3) -0.014(3) 0.002(2)
C91 0.068(4) 0.024(3) 0.028(3) 0.009(2) 0.011(3) 0.007(3)
C92 0.029(3) 0.030(3) 0.043(3) 0.020(3) -0.006(2) 0.000(2)
C93 0.037(3) 0.025(3) 0.035(3) 0.010(2) -0.008(2) 0.004(2)
C94 0.029(3) 0.028(3) 0.039(3) 0.017(2) 0.002(2) 0.007(2)

loop_
_atom_site_label
_atom_site_type_symbol
_atom_site_fract_x
_atom_site_fract_y
_atom_site_fract_z
_atom_site_U_iso_or_equiv
_atom_site_thermal_displace_type
_atom_site_occupancy
_atom_site_calc_flag
_atom_site_refinement_flags
C1 C 0.4891(3) 0.7959(3) 0.0546(2) 0.0292(11) Uani 1 d .
H1 H 0.5368(3) 0.7571(3) 0.0109(2) 0.035 Uiso 1 calc R
B2 B 0.3730(4) 0.7382(4) 0.0564(3) 0.0294(13) Uani 1 d .
H2 H 0.3405(4) 0.6649(4) 0.0176(3) 0.035 Uiso 1 calc R
B3 B 0.4700(4) 0.7424(4) 0.1222(3) 0.0265(12) Uani 1 d .
H3 H 0.5014(4) 0.6714(4) 0.1265(3) 0.032 Uiso 1 calc R
B4 B 0.5470(4) 0.8577(4) 0.1366(3) 0.0280(13) Uani 1 d .
H4 H 0.6291(4) 0.8630(4) 0.1504(3) 0.034 Uiso 1 calc R
B5 B 0.4985(4) 0.9246(4) 0.0799(3) 0.0291(13) Uani 1 d .
H5 H 0.5487(4) 0.9739(4) 0.0564(3) 0.035 Uiso 1 calc R
B6 B 0.3910(4) 0.8511(4) 0.0304(3) 0.0270(12) Uani 1 d .
H6 H 0.3703(4) 0.8523(4) -0.0257(3) 0.032 Uiso 1 calc R
B7 B 0.3499(4) 0.7716(4) 0.1490(3) 0.0239(12) Uani 1 d .
B8 B 0.4576(4) 0.8453(4) 0.1983(3) 0.0225(11) Uani 1 d .
B9 B 0.4741(4) 0.9595(4) 0.1722(3) 0.0231(11) Uani 1 d .
B10 B 0.3779(4) 0.9554(4) 0.1062(3) 0.0228(11) Uani 1 d .
B11 B 0.3001(4) 0.8389(4) 0.0918(3) 0.0233(11) Uani 1 d .
B12 B 0.3508(4) 0.9065(4) 0.1799(3) 0.0203(11) Uani 1 d .
Br13 Br 0.26442(4) 0.68342(4) 0.19003(3) 0.03266(12) Uani 1 d .
Br14 Br 0.49821(4) 0.84037(4) 0.29516(2) 0.03261(12) Uani 1 d .
Br15 Br 0.53533(4) 1.08588(4) 0.23979(3) 0.03294(12) Uani 1 d .
Br16 Br 0.32381(4) 1.07767(4) 0.09444(3) 0.03355(13) Uani 1 d .
Br17 Br 0.15700(4) 0.82976(4) 0.06747(3) 0.03404(13) Uani 1 d .
Br18 Br 0.26446(3) 0.97214(3) 0.25416(2) 0.02590(11) Uani 1 d .
Fe19 Fe -0.00731(4) 1.24857(5) 0.29160(3) 0.01955(14) Uani 1 d .
N20 N 0.1358(2) 1.2616(3) 0.2765(2) 0.0174(8) Uani 1 d .
N21 N -0.0371(2) 1.2994(3) 0.2102(2) 0.0191(8) Uani 1 d .
N22 N -0.1452(2) 1.2626(3) 0.3191(2) 0.0198(8) Uani 1 d .
N23 N 0.0249(2) 1.2066(3) 0.3779(2) 0.0210(8) Uani 1 d .
C24 C 0.2166(3) 1.2577(3) 0.3229(2) 0.0181(9) Uani 1 d .
C25 C 0.3073(3) 1.2848(3) 0.2954(2) 0.0241(10) Uani 1 d .
H25 H 0.3721(3) 1.2924(3) 0.3185(2) 0.029 Uiso 1 calc R
C26 C 0.2853(3) 1.2978(3) 0.2304(2) 0.0237(10) Uani 1 d .
H26 H 0.3318(3) 1.3127(3) 0.1985(2) 0.028 Uiso 1 calc R
C27 C 0.1803(3) 1.2853(3) 0.2188(2) 0.0185(9) Uani 1 d .
C28 C 0.1282(3) 1.2982(3) 0.1592(2) 0.0175(9) Uani 1 d .
C29 C 0.0259(3) 1.3049(3) 0.1562(2) 0.0174(9) Uani 1 d .
C30 C -0.0277(3) 1.3312(3) 0.1001(2) 0.0236(10) Uani 1 d .
H30 H -0.0021(3) 1.3377(3) 0.0567(2) 0.028 Uiso 1 calc R
C31 C -0.1205(3) 1.3448(3) 0.1204(2) 0.0254(10) Uani 1 d .
H31 H -0.1726(3) 1.3637(3) 0.0939(2) 0.031 Uiso 1 calc R
C32 C -0.1278(3) 1.3261(3) 0.1887(2) 0.0206(9) Uani 1 d .
C33 C -0.2119(3) 1.3361(3) 0.2269(2) 0.0223(10) Uani 1 d .
C34 C -0.2197(3) 1.3059(3) 0.2896(2) 0.0205(9) Uani 1 d .
C35 C -0.3058(3) 1.3098(3) 0.3299(2) 0.0266(11) Uani 1 d .
H35 H -0.3653(3) 1.3387(3) 0.3217(2) 0.032 Uiso 1 calc R
C36 C -0.2879(3) 1.2649(3) 0.3823(2) 0.0260(11) Uani 1 d .
H36 H -0.3325(3) 1.2560(3) 0.4172(2) 0.031 Uiso 1 calc R
C37 C -0.1894(3) 1.2338(3) 0.3749(2) 0.0211(10) Uani 1 d .
C38 C -0.1451(3) 1.1819(3) 0.4178(2) 0.0210(10) Uani 1 d .
C39 C -0.0445(3) 1.1681(3) 0.4178(2) 0.0241(10) Uani 1 d .
C40 C 0.0068(3) 1.1212(4) 0.4636(2) 0.0271(11) Uani 1 d .
H40 H -0.0232(3) 1.0854(4) 0.4938(2) 0.033 Uiso 1 calc R
C41 C 0.1053(3) 1.1370(4) 0.4563(2) 0.0271(11) Uani 1 d .
H41 H 0.1573(3) 1.1158(4) 0.4815(2) 0.033 Uiso 1 calc R
C42 C 0.1177(3) 1.1913(3) 0.4041(2) 0.0202(9) Uani 1 d .
C43 C 0.2088(3) 1.2252(3) 0.3838(2) 0.0208(10) Uani 1 d .
C44 C 0.1850(3) 1.3075(3) 0.0961(2) 0.0226(10) Uani 1 d .
C45 C 0.1731(3) 1.2302(3) 0.0318(2) 0.0254(10) Uani 1 d .
H45 H 0.1298(3) 1.1709(3) 0.0282(2) 0.031 Uiso 1 calc R
C46 C 0.2239(4) 1.2388(4) -0.0271(2) 0.0327(12) Uani 1 d .
H46 H 0.2148(4) 1.1857(4) -0.0710(2) 0.039 Uiso 1 calc R
C47 C 0.2871(3) 1.3234(4) -0.0225(3) 0.0340(12) Uani 1 d .
H47 H 0.3228(3) 1.3281(4) -0.0628(3) 0.041 Uiso 1 calc R
C48 C 0.2991(3) 1.4015(4) 0.0403(3) 0.0319(12) Uani 1 d .
H48 H 0.3418(3) 1.4609(4) 0.0429(3) 0.038 Uiso 1 calc R
C49 C 0.2486(3) 1.3938(4) 0.1003(2) 0.0273(11) Uani 1 d .
H49 H 0.2577(3) 1.4474(4) 0.1439(2) 0.033 Uiso 1 calc R
C50 C -0.2994(3) 1.3776(3) 0.1996(2) 0.0223(10) Uani 1 d .
C51 C -0.3860(3) 1.3165(3) 0.1702(2) 0.0242(10) Uani 1 d .
H51 H -0.3912(3) 1.2466(3) 0.1680(2) 0.029 Uiso 1 calc R
C52 C -0.4654(3) 1.3569(4) 0.1437(2) 0.0283(11) Uani 1 d .
H52 H -0.5242(3) 1.3143(4) 0.1232(2) 0.034 Uiso 1 calc R
C53 C -0.4591(4) 1.4580(4) 0.1471(3) 0.0408(14) Uani 1 d .
H53 H -0.5137(4) 1.4854(4) 0.1294(3) 0.049 Uiso 1 calc R
C54 C -0.3735(4) 1.5194(4) 0.1763(3) 0.048(2) Uani 1 d .
H54 H -0.3693(4) 1.5893(4) 0.1784(3) 0.058 Uiso 1 calc R
C55 C -0.2933(4) 1.4805(4) 0.2027(3) 0.0383(13) Uani 1 d .
H55 H -0.2345(4) 1.5235(4) 0.2228(3) 0.046 Uiso 1 calc R
C56 C -0.2075(3) 1.1415(3) 0.4674(2) 0.0237(10) Uani 1 d .
C57 C -0.2815(3) 1.0630(3) 0.4391(2) 0.0275(11) Uani 1 d .
H57 H -0.2936(3) 1.0367(3) 0.3885(2) 0.033 Uiso 1 calc R
C58 C -0.3382(4) 1.0224(4) 0.4848(3) 0.0351(12) Uani 1 d .
H58 H -0.3882(4) 0.9678(4) 0.4652(3) 0.042 Uiso 1 calc R
C59 C -0.3218(4) 1.0614(4) 0.5579(3) 0.0360(13) Uani 1 d .
H59 H -0.3606(4) 1.0340(4) 0.5890(3) 0.043 Uiso 1 calc R
C60 C -0.2487(4) 1.1408(4) 0.5866(3) 0.0332(12) Uani 1 d .
H60 H -0.2377(4) 1.1679(4) 0.6373(3) 0.040 Uiso 1 calc R
C61 C -0.1914(4) 1.1809(4) 0.5415(2) 0.0306(11) Uani 1 d .
H61 H -0.1412(4) 1.2353(4) 0.5613(2) 0.037 Uiso 1 calc R
C62 C 0.3001(3) 1.2249(3) 0.4303(2) 0.0215(10) Uani 1 d .
C63 C 0.3828(3) 1.1764(3) 0.4029(2) 0.0249(10) Uiso 1 d .
H63 H 0.3829(3) 1.1423(3) 0.3530(2) 0.030 Uiso 1 calc R
C64 C 0.4652(3) 1.1775(4) 0.4484(3) 0.0341(12) Uani 1 d .
H64 H 0.5213(3) 1.1439(4) 0.4293(3) 0.041 Uiso 1 calc R
C65 C 0.4667(4) 1.2267(4) 0.5205(3) 0.0393(14) Uani 1 d .
H65 H 0.5235(4) 1.2270(4) 0.5511(3) 0.047 Uiso 1 calc R
C66 C 0.3862(4) 1.2750(4) 0.5481(3) 0.0381(13) Uani 1 d .
H66 H 0.3874(4) 1.3089(4) 0.5981(3) 0.046 Uiso 1 calc R
C67 C 0.3024(4) 1.2752(4) 0.5039(2) 0.0320(11) Uani 1 d .
H67 H 0.2470(4) 1.3094(4) 0.5237(2) 0.038 Uiso 1 calc R
C68 C 0.0393(10) 1.4768(6) 0.3879(5) 0.091(3) Uani 1 d .
H68 H 0.0721(10) 1.4355(6) 0.4114(5) 0.110 Uiso 1 calc R
C69 C 0.0845(6) 1.5087(7) 0.3379(6) 0.097(3) Uani 1 d .
H69 H 0.1495(6) 1.4896(7) 0.3265(6) 0.117 Uiso 1 calc R
C70 C 0.0431(9) 1.5650(7) 0.3039(5) 0.104(3) Uani 1 d .
H70 H 0.0785(9) 1.5851(7) 0.2681(5) 0.124 Uiso 1 calc R
C71 C -0.0437(8) 1.5945(6) 0.3169(5) 0.086(3) Uani 1 d .
H71 H -0.0699(8) 1.6362(6) 0.2907(5) 0.103 Uiso 1 calc R
C72 C -0.0990(7) 1.5693(8) 0.3656(6) 0.100(3) Uani 1 d .
H72 H -0.1633(7) 1.5927(8) 0.3736(6) 0.120 Uiso 1 calc R
C73 C -0.0598(12) 1.5045(10) 0.4072(5) 0.147(5) Uani 1 d .
H73 H -0.0954(12) 1.4834(10) 0.4426(5) 0.177 Uiso 1 calc R
C74 C 0.6127(6) 1.4944(5) 0.5604(3) 0.063(2) Uani 1 d .
H74 H 0.6251(6) 1.5154(5) 0.5188(3) 0.076 Uiso 1 calc R
C75 C 0.5338(6) 1.5289(4) 0.6015(4) 0.061(2) Uani 1 d .
H75 H 0.4913(6) 1.5725(4) 0.5874(4) 0.073 Uiso 1 calc R
C76 C 0.5169(5) 1.5003(4) 0.6621(3) 0.050(2) Uani 1 d .
H76 H 0.4631(5) 1.5245(4) 0.6904(3) 0.059 Uiso 1 calc R
C77 C 0.5782(4) 1.4364(4) 0.6821(3) 0.0457(15) Uani 1 d .
H77 H 0.5665(4) 1.4168(4) 0.7244(3) 0.055 Uiso 1 calc R
C78 C 0.6559(5) 1.4007(5) 0.6417(3) 0.053(2) Uani 1 d .
H78 H 0.6978(5) 1.3564(5) 0.6556(3) 0.063 Uiso 1 calc R
C79 C 0.6727(5) 1.4300(5) 0.5800(3) 0.060(2) Uani 1 d .
H79 H 0.7261(5) 1.4052(5) 0.5514(3) 0.073 Uiso 1 calc R
C80 C -0.1085(5) 0.8709(5) 0.3473(3) 0.052(2) Uani 1 d .
H80 H -0.1153(5) 0.9021(5) 0.3969(3) 0.062 Uiso 1 calc R
C81 C -0.1932(4) 0.8275(5) 0.3015(3) 0.053(2) Uani 1 d .
H81 H -0.2577(4) 0.8288(5) 0.3197(3) 0.064 Uiso 1 calc R
C82 C -0.1811(4) 0.7833(4) 0.2302(3) 0.049(2) Uani 1 d .
H82 H -0.2378(4) 0.7528(4) 0.1988(3) 0.059 Uiso 1 calc R
C83 C -0.0879(5) 0.7823(4) 0.2034(3) 0.0448(14) Uani 1 d .
H83 H -0.0808(5) 0.7529(4) 0.1536(3) 0.054 Uiso 1 calc R
C84 C -0.0065(4) 0.8233(4) 0.2481(3) 0.0453(14) Uani 1 d .
H84 H 0.0579(4) 0.8210(4) 0.2296(3) 0.054 Uiso 1 calc R
C85 C -0.0160(4) 0.8683(4) 0.3202(3) 0.0461(14) Uani 1 d .
H85 H 0.0415(4) 0.8976(4) 0.3512(3) 0.055 Uiso 1 calc R
C86 C -0.1803(4) 0.0539(4) 0.1782(3) 0.0482(15) Uani 1 d .
H86 H -0.2465(4) 0.0533(4) 0.1934(3) 0.058 Uiso 1 calc R
C87 C -0.1616(5) 0.0613(4) 0.1100(3) 0.049(2) Uani 1 d .
H87 H -0.2151(5) 0.0657(4) 0.0780(3) 0.059 Uiso 1 calc R
C88 C -0.0656(5) 0.0621(4) 0.0890(3) 0.0467(15) Uani 1 d .
H88 H -0.0527(5) 0.0668(4) 0.0423(3) 0.056 Uiso 1 calc R
C89 C 0.0105(4) 0.0562(4) 0.1340(3) 0.0439(14) Uani 1 d .
H89 H 0.0766(4) 0.0574(4) 0.1187(3) 0.053 Uiso 1 calc R
C90 C -0.0056(4) 0.0486(3) 0.2017(3) 0.0396(13) Uani 1 d .
H90 H 0.0489(4) 0.0443(3) 0.2329(3) 0.047 Uiso 1 calc R
C91 C -0.1014(4) 0.0473(3) 0.2238(3) 0.0393(13) Uani 1 d .
H91 H -0.1133(4) 0.0420(3) 0.2705(3) 0.047 Uiso 1 calc R
C92 C 0.0984(4) 1.5336(4) 0.0207(3) 0.0321(12) Uani 1 d .
H92 H 0.1664(4) 1.5564(4) 0.0354(3) 0.039 Uiso 1 calc R
C93 C 0.0244(4) 1.5737(4) 0.0643(3) 0.0322(12) Uani 1 d .
H93 H 0.0414(4) 1.6251(4) 0.1084(3) 0.039 Uiso 1 calc R
C94 C -0.0744(4) 1.5393(3) 0.0438(3) 0.0303(11) Uani 1 d .
H94 H -0.1254(4) 1.5658(3) 0.0742(3) 0.036 Uiso 1 calc R

loop_
_atom_type_symbol
_atom_type_description
_atom_type_scat_dispersion_real
_atom_type_scat_dispersion_imag
_atom_type_scat_source
C C 0.0033 0.0016 'International Tables Vol C Tables 4.2.6.8 and 6.1.1.4'
B B 0.0013 0.0007 'International Tables Vol C Tables 4.2.6.8 and 6.1.1.4'
N N 0.0061 0.0033 'International Tables Vol C Tables 4.2.6.8 and 6.1.1.4'
Fe Fe 0.3463 0.8444 'International Tables Vol C Tables 4.2.6.8 and 6.1.1.4'
Br Br -0.2901 2.4595 'International Tables Vol C Tables 4.2.6.8 and 6.1.1.4'
H H 0.0000 0.0000 'International Tables Vol C Tables 4.2.6.8 and 6.1.1.4'

loop_
_geom_angle_atom_site_label_1
_geom_angle_atom_site_label_2
_geom_angle_atom_site_label_3
_geom_angle
_geom_angle_site_symmetry_1
B6 C1 B5 63.3(3) .
B6 C1 B3 115.2(4) .
B5 C1 B3 114.9(4) .
B6 C1 B2 62.9(3) .
B5 C1 B2 115.5(4) .
B3 C1 B2 63.0(3) .
B6 C1 B4 115.2(4) .
B5 C1 B4 62.6(3) .
B3 C1 B4 62.8(3) .
B2 C1 B4 115.3(3) .
C1 B2 B11 104.5(4) .
C1 B2 B7 104.0(4) .
B11 B2 B7 60.6(3) .
C1 B2 B6 58.2(3) .
B11 B2 B6 60.3(3) .
B7 B2 B6 108.4(4) .
C1 B2 B3 58.3(3) .
B11 B2 B3 108.0(4) .
B7 B2 B3 59.4(3) .
B6 B2 B3 107.5(4) .
C1 B3 B8 104.8(3) .
C1 B3 B7 104.8(3) .
B8 B3 B7 60.8(3) .
C1 B3 B4 58.7(3) .
B8 B3 B4 59.9(3) .
B7 B3 B4 108.5(4) .
C1 B3 B2 58.6(3) .
B8 B3 B2 108.8(4) .
B7 B3 B2 60.1(3) .
B4 B3 B2 108.3(4) .
C1 B4 B8 104.3(4) .
C1 B4 B5 58.5(3) .
B8 B4 B5 108.8(4) .
C1 B4 B9 104.4(3) .
B8 B4 B9 60.8(3) .
B5 B4 B9 60.2(3) .
C1 B4 B3 58.4(3) .
B8 B4 B3 59.6(3) .
B5 B4 B3 107.9(4) .
B9 B4 B3 108.1(4) .
C1 B5 B4 59.0(3) .
C1 B5 B10 104.2(4) .
B4 B5 B10 108.2(4) .
C1 B5 B9 104.7(3) .
B4 B5 B9 60.0(3) .
B10 B5 B9 60.2(3) .
C1 B5 B6 58.3(3) .
B4 B5 B6 108.1(4) .
B10 B5 B6 59.8(3) .
B9 B5 B6 108.1(4) .
C1 B6 B10 104.3(4) .
C1 B6 B2 58.9(3) .
B10 B6 B2 108.3(3) .
C1 B6 B11 104.3(3) .
B10 B6 B11 60.8(3) .
B2 B6 B11 59.5(3) .
C1 B6 B5 58.5(3) .
B10 B6 B5 59.9(3) .
B2 B6 B5 108.2(4) .
B11 B6 B5 108.4(4) .
B3 B7 B2 60.5(3) .
B3 B7 B8 59.6(3) .
B2 B7 B8 108.1(4) .
B3 B7 B11 107.8(3) .
B2 B7 B11 59.3(3) .
B8 B7 B11 108.3(3) .
B3 B7 B12 108.1(4) .
B2 B7 B12 107.6(3) .
B8 B7 B12 60.6(3) .
B11 B7 B12 59.9(3) .
B3 B7 Br13 122.0(3) .
B2 B7 Br13 122.2(3) .
B8 B7 Br13 121.3(3) .
B11 B7 Br13 121.9(3) .
B12 B7 Br13 121.3(3) .
B3 B8 B4 60.5(3) .
B3 B8 B7 59.6(3) .
B4 B8 B7 108.1(4) .
B3 B8 B9 108.0(3) .
B4 B8 B9 59.8(3) .
B7 B8 B9 107.9(3) .
B3 B8 B12 107.4(3) .
B4 B8 B12 107.7(3) .
B7 B8 B12 59.8(3) .
B9 B8 B12 59.9(3) .
B3 B8 Br14 121.2(3) .
B4 B8 Br14 121.1(3) .
B7 B8 Br14 121.9(3) .
B9 B8 Br14 122.1(3) .
B12 B8 Br14 122.8(3) .
B4 B9 B5 59.8(3) .
B4 B9 B10 107.7(4) .
B5 B9 B10 59.8(3) .
B4 B9 B8 59.4(3) .
B5 B9 B8 107.5(4) .
B10 B9 B8 108.2(4) .
B4 B9 B12 107.8(4) .
B5 B9 B12 107.8(4) .
B10 B9 B12 60.1(3) .
B8 B9 B12 60.4(3) .
B4 B9 Br15 120.4(3) .
B5 B9 Br15 121.9(3) .
B10 B9 Br15 123.3(3) .
B8 B9 Br15 120.9(3) .
B12 B9 Br15 122.7(3) .
B6 B10 B5 60.3(3) .
B6 B10 B9 108.2(3) .
B5 B10 B9 60.0(3) .
B6 B10 B12 107.8(3) .
B5 B10 B12 108.1(3) .
B9 B10 B12 60.3(3) .
B6 B10 B11 59.8(3) .
B5 B10 B11 107.9(4) .
B9 B10 B11 108.0(3) .
B12 B10 B11 59.7(3) .
B6 B10 Br16 120.4(3) .
B5 B10 Br16 121.5(3) .
B9 B10 Br16 122.7(3) .
B12 B10 Br16 122.6(3) .
B11 B10 Br16 121.3(3) .
B2 B11 B6 60.2(3) .
B2 B11 B12 108.3(3) .
B6 B11 B12 107.7(4) .
B2 B11 B7 60.0(3) .
B6 B11 B7 107.8(3) .
B12 B11 B7 60.1(3) .
B2 B11 B10 107.8(4) .
B6 B11 B10 59.4(3) .
B12 B11 B10 60.0(3) .
B7 B11 B10 107.7(3) .
B2 B11 Br17 122.3(3) .
B6 B11 Br17 122.5(3) .
B12 B11 Br17 120.7(3) .
B7 B11 Br17 121.7(3) .
B10 B11 Br17 121.6(3) .
B11 B12 B7 60.0(3) .
B11 B12 B10 60.4(3) .
B7 B12 B10 107.9(3) .
B11 B12 B9 107.9(3) .
B7 B12 B9 107.5(3) .
B10 B12 B9 59.6(3) .
B11 B12 B8 107.5(3) .
B7 B12 B8 59.6(3) .
B10 B12 B8 107.2(3) .
B9 B12 B8 59.7(3) .
B11 B12 Br18 120.7(3) .
B7 B12 Br18 121.4(3) .
B10 B12 Br18 121.8(3) .
B9 B12 Br18 122.9(3) .
B8 B12 Br18 122.9(3) .
N21 Fe19 N22 89.68(13) .
N21 Fe19 N20 90.50(13) .
N22 Fe19 N20 168.81(15) .
N21 Fe19 N23 176.2(2) .
N22 Fe19 N23 90.10(13) .
N20 Fe19 N23 88.97(13) .
C27 N20 C24 104.2(3) .
C27 N20 Fe19 127.2(3) .
C24 N20 Fe19 128.4(3) .
C32 N21 C29 105.1(3) .
C32 N21 Fe19 128.0(3) .
C29 N21 Fe19 126.5(3) .
C34 N22 C37 104.6(3) .
C34 N22 Fe19 128.4(3) .
C37 N22 Fe19 127.1(3) .
C42 N23 C39 105.4(3) .
C42 N23 Fe19 128.1(3) .
C39 N23 Fe19 125.6(3) .
C43 C24 N20 124.7(4) .
C43 C24 C25 125.3(4) .
N20 C24 C25 109.8(3) .
C26 C25 C24 107.8(4) .
C25 C26 C27 107.4(4) .
C28 C27 N20 124.7(4) .
C28 C27 C26 124.7(4) .
N20 C27 C26 110.6(3) .
C29 C28 C27 122.7(4) .
C29 C28 C44 118.3(3) .
C27 C28 C44 118.9(4) .
C28 C29 N21 125.6(4) .
C28 C29 C30 124.1(4) .
N21 C29 C30 109.9(3) .
C31 C30 C29 107.2(4) .
C30 C31 C32 108.2(4) .
C33 C32 N21 126.2(4) .
C33 C32 C31 124.2(4) .
N21 C32 C31 109.6(4) .
C32 C33 C34 122.2(4) .
C32 C33 C50 119.1(4) .
C34 C33 C50 118.7(4) .
N22 C34 C33 124.5(4) .
N22 C34 C35 110.2(3) .
C33 C34 C35 125.2(4) .
C36 C35 C34 107.7(4) .
C35 C36 C37 106.9(4) .
C38 C37 N22 125.6(4) .
C38 C37 C36 124.0(4) .
N22 C37 C36 110.4(3) .
C39 C38 C37 122.5(4) .
C39 C38 C56 118.4(4) .
C37 C38 C56 119.1(4) .
C38 C39 N23 125.3(4) .
C38 C39 C40 125.3(4) .
N23 C39 C40 109.2(4) .
C41 C40 C39 107.7(4) .
C40 C41 C42 107.8(4) .
N23 C42 C43 125.2(4) .
N23 C42 C41 109.6(4) .
C43 C42 C41 125.1(4) .
C24 C43 C42 122.0(4) .
C24 C43 C62 120.5(4) .
C42 C43 C62 117.5(3) .
C45 C44 C49 118.9(4) .
C45 C44 C28 120.0(4) .
C49 C44 C28 121.1(4) .
C46 C45 C44 120.5(4) .
C47 C46 C45 120.4(5) .
C46 C47 C48 120.2(4) .
C47 C48 C49 120.0(5) .
C44 C49 C48 120.0(5) .
C51 C50 C55 119.0(4) .
C51 C50 C33 121.7(4) .
C55 C50 C33 119.2(4) .
C50 C51 C52 120.4(4) .
C53 C52 C51 120.3(4) .
C52 C53 C54 119.8(4) .
C53 C54 C55 120.8(5) .
C54 C55 C50 119.7(5) .
C57 C56 C61 119.5(4) .
C57 C56 C38 119.6(4) .
C61 C56 C38 120.9(4) .
C56 C57 C58 120.2(4) .
C59 C58 C57 120.0(5) .
C58 C59 C60 120.1(4) .
C59 C60 C61 120.2(5) .
C60 C61 C56 119.9(5) .
C63 C62 C67 118.7(4) .
C63 C62 C43 122.3(4) .
C67 C62 C43 119.0(4) .
C62 C63 C64 120.0(4) .
C65 C64 C63 120.9(5) .
C66 C65 C64 119.7(4) .
C65 C66 C67 120.8(5) .
C66 C67 C62 119.8(5) .
C69 C68 C73 120.7(9) .
C70 C69 C68 122.3(10) .
C71 C70 C69 122.3(11) .
C70 C71 C72 123.0(10) .
C71 C72 C73 119.5(9) .
C68 C73 C72 112.2(8) .
C79 C74 C75 119.8(6) .
C76 C75 C74 120.3(6) .
C75 C76 C77 119.7(6) .
C78 C77 C76 120.7(6) .
C77 C78 C79 119.3(6) .
C74 C79 C78 120.2(7) .
C85 C80 C81 119.9(6) .
C82 C81 C80 118.7(5) .
C81 C82 C83 121.0(5) .
C84 C83 C82 119.9(5) .
C83 C84 C85 120.6(5) .
C80 C85 C84 119.9(5) .
C91 C86 C87 119.2(5) .
C88 C87 C86 119.6(5) .
C89 C88 C87 120.5(5) .
C88 C89 C90 121.3(5) .
C89 C90 C91 119.2(5) .
C90 C91 C86 120.2(5) .
C94 C92 C93 120.4(5) 2_585
C92 C93 C94 120.0(5) .
C92 C94 C93 119.6(5) 2_585

loop_
_geom_bond_atom_site_label_1
_geom_bond_atom_site_label_2
_geom_bond_distance
_geom_bond_site_symmetry_2
C1 B6 1.692(7) .
C1 B5 1.696(7) .
C1 B3 1.699(6) .
C1 B2 1.704(7) .
C1 B4 1.704(7) .
B2 B11 1.759(7) .
B2 B7 1.772(7) .
B2 B6 1.772(7) .
B2 B3 1.778(7) .
B3 B8 1.759(7) .
B3 B7 1.759(7) .
B3 B4 1.774(8) .
B4 B8 1.763(7) .
B4 B5 1.765(7) .
B4 B9 1.769(7) .
B5 B10 1.769(7) .
B5 B9 1.772(7) .
B5 B6 1.777(8) .
B6 B10 1.769(7) .
B6 B11 1.775(7) .
B7 B8 1.779(7) .
B7 B11 1.781(7) .
B7 B12 1.784(7) .
B7 Br13 1.961(5) .
B8 B9 1.787(7) .
B8 B12 1.799(7) .
B8 Br14 1.963(5) .
B9 B10 1.776(7) .
B9 B12 1.790(7) .
B9 Br15 1.958(5) .
B10 B12 1.786(7) .
B10 B11 1.793(7) .
B10 Br16 1.955(5) .
B11 B12 1.780(7) .
B11 Br17 1.952(5) .
B12 Br18 1.952(5) .
Fe19 N21 1.944(3) .
Fe19 N22 1.961(3) .
Fe19 N20 1.963(3) .
Fe19 N23 1.968(3) .
N20 C27 1.397(5) .
N20 C24 1.402(5) .
N21 C32 1.387(5) .
N21 C29 1.391(5) .
N22 C34 1.393(5) .
N22 C37 1.395(5) .
N23 C42 1.386(5) .
N23 C39 1.403(5) .
C24 C43 1.385(5) .
C24 C25 1.418(6) .
C25 C26 1.350(6) .
C26 C27 1.412(6) .
C27 C28 1.394(5) .
C28 C29 1.388(5) .
C28 C44 1.501(6) .
C29 C30 1.431(5) .
C30 C31 1.336(6) .
C31 C32 1.428(6) .
C32 C33 1.372(6) .
C33 C34 1.400(5) .
C33 C50 1.493(5) .
C34 C35 1.421(6) .
C35 C36 1.357(6) .
C36 C37 1.427(6) .
C37 C38 1.390(5) .
C38 C39 1.383(6) .
C38 C56 1.497(6) .
C39 C40 1.429(5) .
C40 C41 1.347(6) .
C41 C42 1.431(6) .
C42 C43 1.390(6) .
C43 C62 1.499(6) .
C44 C45 1.387(6) .
C44 C49 1.390(6) .
C45 C46 1.385(6) .
C46 C47 1.368(7) .
C47 C48 1.373(7) .
C48 C49 1.397(6) .
C50 C51 1.385(6) .
C50 C55 1.399(6) .
C51 C52 1.389(6) .
C52 C53 1.372(7) .
C53 C54 1.375(7) .
C54 C55 1.388(6) .
C56 C57 1.384(6) .
C56 C61 1.390(6) .
C57 C58 1.397(6) .
C58 C59 1.372(7) .
C59 C60 1.386(7) .
C60 C61 1.388(6) .
C62 C63 1.389(6) .
C62 C67 1.400(6) .
C63 C64 1.390(6) .
C64 C65 1.371(7) .
C65 C66 1.364(7) .
C66 C67 1.393(6) .
C68 C69 1.325(12) .
C68 C73 1.451(14) .
C69 C70 1.297(11) .
C70 C71 1.279(11) .
C71 C72 1.331(12) .
C72 C73 1.478(14) .
C74 C79 1.367(8) .
C74 C75 1.386(9) .
C75 C76 1.366(8) .
C76 C77 1.376(7) .
C77 C78 1.371(8) .
C78 C79 1.391(8) .
C80 C85 1.370(8) .
C80 C81 1.400(8) .
C81 C82 1.368(8) .
C82 C83 1.376(8) .
C83 C84 1.353(7) .
C84 C85 1.378(8) .
C86 C91 1.384(7) .
C86 C87 1.390(8) .
C87 C88 1.371(8) .
C88 C89 1.345(7) .
C89 C90 1.374(7) .
C90 C91 1.375(7) .
C92 C94 1.375(7) 2_585
C92 C93 1.378(7) .
C93 C94 1.381(6) .
C94 C92 1.375(7) 2_585
